data_4103595
loop_
_publ_author_name
'John F. Briones'
'J\/orn Hansen'
'Kenneth I. Hardcastle'
'Jochen Autschbach'
'Huw M. L. Davies'

_publ_section_title
;
 Highly Enantioselective Rh2(S-DOSP)4- Catalyzed Cyclopropenation of
 Alkynes with Styryldiazoacetates
;
_journal_name_full 'Journal of the American Chemical Society'
_journal_page_first 17211
_journal_page_last 17215
_journal_paper_doi 10.1021/ja106509b
_journal_volume 132
_journal_year 2010
_chemical_absolute_configuration ad
_chemical_formula_moiety 'C16 H20 O2 Si'
_chemical_formula_sum 'C16 H20 O2 Si'
_chemical_formula_weight 272.41
_chemical_name_systematic
; 
 ? 
;
_space_group_IT_number 4
_symmetry_cell_setting monoclinic
_symmetry_space_group_name_Hall 'P 2yb'
_symmetry_space_group_name_H-M 'P 1 21 1'
_atom_sites_solution_hydrogens geom
_atom_sites_solution_primary direct
_atom_sites_solution_secondary difmap
_audit_creation_method SHELXL-97
_cell_angle_alpha 90.00
_cell_angle_beta 92.480(3)
_cell_angle_gamma 90.00
_cell_formula_units_Z 2
_cell_length_a 6.3748(3)
_cell_length_b 8.6854(3)
_cell_length_c 14.2983(6)
_cell_measurement_reflns_used 3756
_cell_measurement_temperature 173(2)
_cell_measurement_theta_max 67.94
_cell_measurement_theta_min 5.96
_cell_volume 790.92(6)
_computing_cell_refinement 'Bruker SMART'
_computing_data_collection 'Bruker SMART'
_computing_data_reduction 'Bruker SAINT'
_computing_molecular_graphics 'Bruker SHELXTL'
_computing_publication_material 'Bruker SHELXTL'
_computing_structure_refinement 'SHELXL-97 (Sheldrick, 1997)'
_computing_structure_solution 'SHELXS-97 (Sheldrick, 1990)'
_diffrn_ambient_temperature 173(2)
_diffrn_measured_fraction_theta_full 0.958
_diffrn_measured_fraction_theta_max 0.958
_diffrn_measurement_device_type 'CCD area detector'
_diffrn_measurement_method 'phi and omega scans'
_diffrn_radiation_monochromator graphite
_diffrn_radiation_source 'fine-focus sealed tube'
_diffrn_radiation_type CuK\a
_diffrn_radiation_wavelength 1.54178
_diffrn_reflns_av_R_equivalents 0.0310
_diffrn_reflns_av_sigmaI/netI 0.0322
_diffrn_reflns_limit_h_max 7
_diffrn_reflns_limit_h_min -6
_diffrn_reflns_limit_k_max 8
_diffrn_reflns_limit_k_min -10
_diffrn_reflns_limit_l_max 16
_diffrn_reflns_limit_l_min -16
_diffrn_reflns_number 7333
_diffrn_reflns_theta_full 65.99
_diffrn_reflns_theta_max 65.99
_diffrn_reflns_theta_min 3.09
_exptl_absorpt_coefficient_mu 1.272
_exptl_absorpt_correction_T_max 0.8876
_exptl_absorpt_correction_T_min 0.6574
_exptl_absorpt_correction_type multi-scan
_exptl_absorpt_process_details SADABS
_exptl_crystal_colour colourless
_exptl_crystal_density_diffrn 1.144
_exptl_crystal_density_method 'not measured'
_exptl_crystal_description plate
_exptl_crystal_F_000 292
_exptl_crystal_size_max 0.36
_exptl_crystal_size_mid 0.18
_exptl_crystal_size_min 0.10
_refine_diff_density_max 0.448
_refine_diff_density_min -0.194
_refine_diff_density_rms 0.046
_refine_ls_abs_structure_details 'Flack H D (1983), Acta Cryst. A39, 876-881'
_refine_ls_abs_structure_Flack 0.01(3)
_refine_ls_extinction_method none
_refine_ls_goodness_of_fit_ref 1.071
_refine_ls_hydrogen_treatment constr
_refine_ls_matrix_type full
_refine_ls_number_parameters 172
_refine_ls_number_reflns 2224
_refine_ls_number_restraints 1
_refine_ls_restrained_S_all 1.071
_refine_ls_R_factor_all 0.0387
_refine_ls_R_factor_gt 0.0373
_refine_ls_shift/su_max 0.000
_refine_ls_shift/su_mean 0.000
_refine_ls_structure_factor_coef Fsqd
_refine_ls_weighting_details 'calc w=1/[\s^2^(Fo^2^)+(0.0750P)^2^+0.0600P] where P=(Fo^2^+2Fc^2^)/3'
_refine_ls_weighting_scheme calc
_refine_ls_wR_factor_gt 0.1038
_refine_ls_wR_factor_ref 0.1050
_reflns_number_gt 2138
_reflns_number_total 2224
_reflns_threshold_expression >2sigma(I)
_cod_data_source_file ja106509b_si_002.cif
_cod_data_source_block jfb_450f2
_cod_original_cell_volume 790.93(6)
_cod_database_code 4103595

loop_
_symmetry_equiv_pos_as_xyz
'x, y, z'
'-x, y+1/2, -z'

loop_
_atom_site_label
_atom_site_type_symbol
_atom_site_fract_x
_atom_site_fract_y
_atom_site_fract_z
_atom_site_U_iso_or_equiv
_atom_site_adp_type
_atom_site_occupancy
_atom_site_symmetry_multiplicity
_atom_site_calc_flag
_atom_site_refinement_flags
C1 C 0.6695(4) 0.9388(3) 0.86566(16) 0.0342(5) Uani 1 1 d .
C2 C 0.4590(4) 0.8657(3) 0.82485(16) 0.0377(5) Uani 1 1 d .
C3 C 0.4457(4) 0.9903(3) 0.87270(16) 0.0388(5) Uani 1 1 d .
H3A H 0.3543 1.0656 0.8967 0.047 Uiso 1 1 calc R
C4 C 0.8113(4) 1.0189(3) 0.80215(15) 0.0332(5) Uani 1 1 d .
H4A H 0.9566 0.9949 0.8081 0.040 Uiso 1 1 calc R
C5 C 0.7517(4) 1.1214(3) 0.73770(16) 0.0382(5) Uani 1 1 d .
H5A H 0.6067 1.1470 0.7336 0.046 Uiso 1 1 calc R
C6 C 0.8866(3) 1.1993(3) 0.67199(15) 0.0390(5) Uani 1 1 d .
C7 C 0.8069(5) 1.3223(3) 0.61875(19) 0.0502(7) Uani 1 1 d .
H7A H 0.6666 1.3551 0.6266 0.060 Uiso 1 1 calc R
C8 C 0.9271(5) 1.3975(3) 0.5549(2) 0.0594(8) Uani 1 1 d .
H8A H 0.8682 1.4802 0.5190 0.071 Uiso 1 1 calc R
C9 C 1.1323(5) 1.3533(4) 0.54284(18) 0.0580(8) Uani 1 1 d .
H9A H 1.2153 1.4052 0.4992 0.070 Uiso 1 1 calc R
C10 C 1.2155(5) 1.2315(4) 0.59562(19) 0.0579(8) Uani 1 1 d .
H10A H 1.3563 1.1999 0.5879 0.069 Uiso 1 1 calc R
C11 C 1.0941(4) 1.1563(3) 0.65927(17) 0.0461(7) Uani 1 1 d .
H11A H 1.1535 1.0737 0.6950 0.055 Uiso 1 1 calc R
C12 C 0.7630(4) 0.8566(3) 0.94887(16) 0.0361(5) Uani 1 1 d .
C13 C 1.0750(4) 0.7943(3) 1.03584(18) 0.0523(7) Uani 1 1 d .
H13A H 1.2261 0.8152 1.0362 0.079 Uiso 1 1 calc R
H13B H 1.0508 0.6834 1.0288 0.079 Uiso 1 1 calc R
H13C H 1.0189 0.8295 1.0949 0.079 Uiso 1 1 calc R
C14 C 0.0955(4) 0.6667(5) 0.7535(3) 0.0775(12) Uani 1 1 d .
H14A H 0.0485 0.6539 0.8174 0.116 Uiso 1 1 calc R
H14B H 0.0563 0.5756 0.7163 0.116 Uiso 1 1 calc R
H14C H 0.0287 0.7581 0.7251 0.116 Uiso 1 1 calc R
C15 C 0.5132(5) 0.5247(4) 0.8174(2) 0.0607(8) Uani 1 1 d .
H15A H 0.4587 0.5140 0.8801 0.091 Uiso 1 1 calc R
H15B H 0.6651 0.5421 0.8226 0.091 Uiso 1 1 calc R
H15C H 0.4840 0.4305 0.7815 0.091 Uiso 1 1 calc R
C16 C 0.4824(5) 0.7168(4) 0.63702(17) 0.0555(7) Uani 1 1 d .
H16A H 0.6357 0.7263 0.6409 0.083 Uiso 1 1 calc R
H16B H 0.4210 0.8103 0.6090 0.083 Uiso 1 1 calc R
H16C H 0.4424 0.6276 0.5982 0.083 Uiso 1 1 calc R
O1 O 0.6649(3) 0.7814(2) 1.00230(12) 0.0519(5) Uani 1 1 d .
O2 O 0.9702(3) 0.8753(2) 0.95833(11) 0.0425(4) Uani 1 1 d .
Si1 Si 0.38401(9) 0.69046(7) 0.75672(4) 0.0400(2) Uani 1 1 d .

loop_
_atom_site_aniso_label
_atom_site_aniso_U_11
_atom_site_aniso_U_22
_atom_site_aniso_U_33
_atom_site_aniso_U_23
_atom_site_aniso_U_13
_atom_site_aniso_U_12
C1 0.0374(12) 0.0255(11) 0.0394(11) -0.0037(9) -0.0001(9) -0.0007(9)
C2 0.0374(13) 0.0334(13) 0.0421(12) 0.0014(11) -0.0007(10) -0.0020(10)
C3 0.0399(13) 0.0308(12) 0.0457(13) -0.0004(10) 0.0032(10) 0.0015(10)
C4 0.0348(11) 0.0253(11) 0.0391(11) -0.0043(9) -0.0022(9) -0.0001(10)
C5 0.0381(13) 0.0313(12) 0.0451(12) 0.0027(10) -0.0013(10) -0.0004(10)
C6 0.0496(13) 0.0295(11) 0.0374(10) -0.0008(11) -0.0036(9) -0.0079(13)
C7 0.0597(17) 0.0362(14) 0.0542(14) 0.0090(12) -0.0037(12) -0.0031(13)
C8 0.087(2) 0.0403(15) 0.0505(15) 0.0109(12) 0.0022(15) -0.0108(16)
C9 0.080(2) 0.0494(18) 0.0454(14) -0.0024(12) 0.0102(14) -0.0266(16)
C10 0.0577(15) 0.066(2) 0.0509(14) -0.0073(14) 0.0077(12) -0.0124(15)
C11 0.0481(14) 0.0483(18) 0.0417(12) 0.0019(11) 0.0017(11) -0.0030(12)
C12 0.0437(13) 0.0248(12) 0.0396(11) -0.0032(9) 0.0002(10) -0.0014(10)
C13 0.0560(16) 0.0442(16) 0.0553(14) 0.0113(12) -0.0153(12) -0.0017(13)
C14 0.0394(14) 0.077(3) 0.116(3) -0.052(2) 0.0066(15) -0.0128(16)
C15 0.077(2) 0.0354(14) 0.0702(18) 0.0038(14) 0.0129(15) 0.0040(15)
C16 0.0680(17) 0.0516(19) 0.0466(13) -0.0031(13) -0.0004(12) 0.0015(15)
O1 0.0518(10) 0.0519(11) 0.0520(9) 0.0159(9) 0.0021(8) -0.0054(9)
O2 0.0409(9) 0.0359(9) 0.0498(9) 0.0100(7) -0.0084(7) -0.0032(8)
Si1 0.0370(3) 0.0320(3) 0.0510(4) -0.0068(3) 0.0018(2) -0.0022(3)

loop_
_atom_type_symbol
_atom_type_description
_atom_type_scat_dispersion_real
_atom_type_scat_dispersion_imag
_atom_type_scat_source
C C 0.0181 0.0091 'International Tables Vol C Tables 4.2.6.8 and 6.1.1.4'
H H 0.0000 0.0000 'International Tables Vol C Tables 4.2.6.8 and 6.1.1.4'
O O 0.0492 0.0322 'International Tables Vol C Tables 4.2.6.8 and 6.1.1.4'
Si Si 0.2541 0.3302 'International Tables Vol C Tables 4.2.6.8 and 6.1.1.4'

loop_
_geom_angle_atom_site_label_1
_geom_angle_atom_site_label_2
_geom_angle_atom_site_label_3
_geom_angle
C4 C1 C12 118.7(2)
C4 C1 C3 120.5(2)
C12 C1 C3 115.9(2)
C4 C1 C2 119.67(19)
C12 C1 C2 114.1(2)
C3 C1 C2 49.30(15)
C3 C2 C1 62.47(18)
C3 C2 Si1 161.3(2)
C1 C2 Si1 136.09(18)
C2 C3 C1 68.23(18)
C2 C3 H3A 145.9
C1 C3 H3A 145.9
C5 C4 C1 125.3(2)
C5 C4 H4A 117.4
C1 C4 H4A 117.4
C4 C5 C6 126.6(2)
C4 C5 H5A 116.7
C6 C5 H5A 116.7
C11 C6 C7 117.3(2)
C11 C6 C5 123.1(2)
C7 C6 C5 119.5(2)
C8 C7 C6 121.5(3)
C8 C7 H7A 119.2
C6 C7 H7A 119.2
C7 C8 C9 120.4(3)
C7 C8 H8A 119.8
C9 C8 H8A 119.8
C8 C9 C10 119.0(3)
C8 C9 H9A 120.5
C10 C9 H9A 120.5
C11 C10 C9 120.3(3)
C11 C10 H10A 119.8
C9 C10 H10A 119.8
C10 C11 C6 121.3(3)
C10 C11 H11A 119.3
C6 C11 H11A 119.3
O1 C12 O2 122.9(2)
O1 C12 C1 124.6(2)
O2 C12 C1 112.54(19)
O2 C13 H13A 109.5
O2 C13 H13B 109.5
H13A C13 H13B 109.5
O2 C13 H13C 109.5
H13A C13 H13C 109.5
H13B C13 H13C 109.5
Si1 C14 H14A 109.5
Si1 C14 H14B 109.5
H14A C14 H14B 109.5
Si1 C14 H14C 109.5
H14A C14 H14C 109.5
H14B C14 H14C 109.5
Si1 C15 H15A 109.5
Si1 C15 H15B 109.5
H15A C15 H15B 109.5
Si1 C15 H15C 109.5
H15A C15 H15C 109.5
H15B C15 H15C 109.5
Si1 C16 H16A 109.5
Si1 C16 H16B 109.5
H16A C16 H16B 109.5
Si1 C16 H16C 109.5
H16A C16 H16C 109.5
H16B C16 H16C 109.5
C12 O2 C13 116.11(19)
C14 Si1 C15 110.3(2)
C14 Si1 C2 109.70(14)
C15 Si1 C2 106.96(12)
C14 Si1 C16 111.42(17)
C15 Si1 C16 111.37(15)
C2 Si1 C16 106.99(13)

loop_
_geom_bond_atom_site_label_1
_geom_bond_atom_site_label_2
_geom_bond_distance
C1 C4 1.482(3)
C1 C12 1.490(3)
C1 C3 1.503(3)
C1 C2 1.574(3)
C2 C3 1.285(4)
C2 Si1 1.858(3)
C3 H3A 0.9500
C4 C5 1.325(3)
C4 H4A 0.9500
C5 C6 1.466(3)
C5 H5A 0.9500
C6 C11 1.394(3)
C6 C7 1.395(4)
C7 C8 1.381(4)
C7 H7A 0.9500
C8 C9 1.381(4)
C8 H8A 0.9500
C9 C10 1.391(4)
C9 H9A 0.9500
C10 C11 1.384(4)
C10 H10A 0.9500
C11 H11A 0.9500
C12 O1 1.201(3)
C12 O2 1.332(3)
C13 O2 1.451(3)
C13 H13A 0.9800
C13 H13B 0.9800
C13 H13C 0.9800
C14 Si1 1.850(3)
C14 H14A 0.9800
C14 H14B 0.9800
C14 H14C 0.9800
C15 Si1 1.855(3)
C15 H15A 0.9800
C15 H15B 0.9800
C15 H15C 0.9800
C16 Si1 1.862(3)
C16 H16A 0.9800
C16 H16B 0.9800
C16 H16C 0.9800

loop_
_geom_torsion_atom_site_label_1
_geom_torsion_atom_site_label_2
_geom_torsion_atom_site_label_3
_geom_torsion_atom_site_label_4
_geom_torsion
C4 C1 C2 C3 -106.3(2)
C12 C1 C2 C3 104.3(2)
C4 C1 C2 Si1 76.2(3)
C12 C1 C2 Si1 -73.2(3)
C3 C1 C2 Si1 -177.5(3)
Si1 C2 C3 C1 174.7(6)
C4 C1 C3 C2 104.6(2)
C12 C1 C3 C2 -100.4(2)
C12 C1 C4 C5 -165.4(2)
C3 C1 C4 C5 -11.0(4)
C2 C1 C4 C5 46.6(3)
C1 C4 C5 C6 -178.1(2)
C4 C5 C6 C11 10.6(4)
C4 C5 C6 C7 -169.6(2)
C11 C6 C7 C8 0.9(4)
C5 C6 C7 C8 -178.9(3)
C6 C7 C8 C9 -0.7(4)
C7 C8 C9 C10 0.3(4)
C8 C9 C10 C11 -0.1(4)
C9 C10 C11 C6 0.3(4)
C7 C6 C11 C10 -0.7(4)
C5 C6 C11 C10 179.1(3)
C4 C1 C12 O1 -176.0(2)
C3 C1 C12 O1 28.5(3)
C2 C1 C12 O1 -26.3(3)
C4 C1 C12 O2 4.1(3)
C3 C1 C12 O2 -151.44(19)
C2 C1 C12 O2 153.79(19)
O1 C12 O2 C13 2.2(3)
C1 C12 O2 C13 -177.8(2)
C3 C2 Si1 C14 -3.4(7)
C1 C2 Si1 C14 169.8(3)
C3 C2 Si1 C15 -123.0(6)
C1 C2 Si1 C15 50.2(3)
C3 C2 Si1 C16 117.6(6)
C1 C2 Si1 C16 -69.2(3)
